data_2014682
loop_
_publ_author_name
'Wei, Lihui'
'Zubieta, Jon'

_publ_section_title
;<i>fac</i>-Bromotricarbonyl[2-(2-pyridylmethyl)-2,3-dihydro-1<i>H</i>-isoindol-1-one]rhenium(I)
 methanol solvate
;
_journal_issue 2
_journal_name_full 'Acta Crystallographica Section C'
_journal_page_first m95
_journal_page_last m97
_journal_paper_doi 10.1107/S0108270104029592
_journal_volume 61
_journal_year 2005
_chemical_formula_iupac '[Re Br (C14 H12 N2 O) (C O)3], C H3 OH'
_chemical_formula_moiety 'C17 H12 Br N2 O4 Re, C H3 OH'
_chemical_formula_sum 'C18 H16 Br N2 O5 Re'
_chemical_formula_weight 606.44
_chemical_name_systematic
;
 ?
;
_space_group_IT_number 14
_symmetry_cell_setting monoclinic
_symmetry_space_group_name_Hall '-P 2yn'
_symmetry_space_group_name_H-M 'P 1 21/n 1'
_atom_sites_solution_hydrogens geom
_atom_sites_solution_primary direct
_atom_sites_solution_secondary difmap
_audit_creation_method SHELXL-97
_cell_angle_alpha 90.00
_cell_angle_beta 94.182(2)
_cell_angle_gamma 90.00
_cell_formula_units_Z 4
_cell_length_a 7.3195(7)
_cell_length_b 15.5186(14)
_cell_length_c 16.4240(15)
_cell_measurement_reflns_used 6164
_cell_measurement_temperature 90(2)
_cell_measurement_theta_max 31.51
_cell_measurement_theta_min 1.81
_cell_volume 1860.6(3)
_computing_cell_refinement SMART
_computing_data_collection 'SMART (Bruker, 2000)'
_computing_data_reduction 'SAINT-NT (Bruker, 2000)'
_computing_molecular_graphics 'SHELXTL-NT (Bruker, 2000)'
_computing_publication_material SHELXTL-NT
_computing_structure_refinement 'SHELXL97 (Sheldrick, 1997)'
_computing_structure_solution 'SHELXS97 (Sheldrick, 1990)'
_diffrn_ambient_temperature 90(2)
_diffrn_detector_area_resol_mean 512
_diffrn_measured_fraction_theta_full 0.994
_diffrn_measured_fraction_theta_max 0.994
_diffrn_measurement_device_type 'Bruker SMART APEX CCD detector'
_diffrn_measurement_method '\f and \w scans'
_diffrn_radiation_monochromator graphite
_diffrn_radiation_source 'fine-focus sealed tube'
_diffrn_radiation_type MoK\a
_diffrn_radiation_wavelength 0.71073
_diffrn_reflns_av_R_equivalents 0.0347
_diffrn_reflns_av_sigmaI/netI 0.0360
_diffrn_reflns_limit_h_max 10
_diffrn_reflns_limit_h_min -10
_diffrn_reflns_limit_k_max 22
_diffrn_reflns_limit_k_min -22
_diffrn_reflns_limit_l_max 23
_diffrn_reflns_limit_l_min -23
_diffrn_reflns_number 21761
_diffrn_reflns_theta_full 31.51
_diffrn_reflns_theta_max 31.51
_diffrn_reflns_theta_min 1.81
_diffrn_standards_decay_% 0.001
_diffrn_standards_number 0
_exptl_absorpt_coefficient_mu 8.711
_exptl_absorpt_correction_T_max 0.4212
_exptl_absorpt_correction_T_min 0.2290
_exptl_absorpt_correction_type multi-scan
_exptl_absorpt_process_details '(SADABS; Sheldrick, 1997)'
_exptl_crystal_colour colorless
_exptl_crystal_density_diffrn 2.165
_exptl_crystal_density_method 'not measured'
_exptl_crystal_description block
_exptl_crystal_F_000 1152
_exptl_crystal_size_max 0.24
_exptl_crystal_size_mid 0.14
_exptl_crystal_size_min 0.10
_refine_diff_density_max 1.638
_refine_diff_density_min -0.809
_refine_ls_extinction_method none
_refine_ls_goodness_of_fit_ref 1.035
_refine_ls_hydrogen_treatment constr
_refine_ls_matrix_type full
_refine_ls_number_parameters 246
_refine_ls_number_reflns 6164
_refine_ls_number_restraints 0
_refine_ls_restrained_S_all 1.035
_refine_ls_R_factor_all 0.0348
_refine_ls_R_factor_gt 0.0281
_refine_ls_shift/su_max 0.002
_refine_ls_shift/su_mean 0.000
_refine_ls_structure_factor_coef Fsqd
_refine_ls_weighting_details 'calc w=1/[\s^2^(Fo^2^)+(0.0314P)^2^+0.1451P] where P=(Fo^2^+2Fc^2^)/3'
_refine_ls_weighting_scheme calc
_refine_ls_wR_factor_gt 0.0606
_refine_ls_wR_factor_ref 0.0634
_reflns_number_gt 5404
_reflns_number_total 6164
_reflns_threshold_expression I>2\s(I)
_cod_data_source_file ga1088.cif
_cod_data_source_block II
_cod_depositor_comments
;
The following automatic conversions were performed:

'_exptl_absorpt_correction_type' value 'Multi-scan' changed to
'multi-scan' according to
/home/saulius/struct/CIF-dictionaries/cif_core.dic dictionary named
'cif_core.dic' version 2.4.1 from 2010-06-29.

Automatic conversion script
Id: cif_fix_values 1715 2011-07-08 13:25:40Z adriana 
;
_cod_original_sg_symbol_H-M 'P 21/n'
_cod_database_code 2014682

loop_
_symmetry_equiv_pos_as_xyz
'x, y, z'
'-x+1/2, y+1/2, -z+1/2'
'-x, -y, -z'
'x+1/2, -y+1/2, z+1/2'

loop_
_atom_site_label
_atom_site_fract_x
_atom_site_fract_y
_atom_site_fract_z
_atom_site_U_iso_or_equiv
_atom_site_adp_type
_atom_site_calc_flag
_atom_site_refinement_flags
_atom_site_occupancy
_atom_site_disorder_assembly
_atom_site_disorder_group
_atom_site_type_symbol
Re1 -0.130324(16) 0.846209(7) 0.092222(7) 0.01236(4) Uani d . 1 . . Re
Br1 -0.43226(4) 0.75261(2) 0.08734(2) 0.01835(7) Uani d . 1 . . Br
N1 -0.1569(4) 0.82914(16) -0.04347(16) 0.0138(5) Uani d . 1 . . N
N2 0.1569(3) 0.68839(16) -0.01211(15) 0.0127(5) Uani d . 1 . . N
O1 -0.1306(4) 0.84466(16) 0.27846(16) 0.0289(6) Uani d . 1 . . O
O2 0.2191(4) 0.95403(17) 0.10857(17) 0.0307(6) Uani d . 1 . . O
O3 -0.3282(4) 1.01925(16) 0.08551(17) 0.0307(6) Uani d . 1 . . O
O4 0.0020(3) 0.72027(13) 0.10224(13) 0.0143(4) Uani d . 1 . . O
O5 0.2457(4) 0.87471(19) 0.73288(17) 0.0288(6) Uani d . 1 . . O
H5 0.2404 0.8407 0.6946 0.043 Uiso calc R 1 . . H
C1 -0.1287(5) 0.8469(2) 0.2084(2) 0.0182(6) Uani d . 1 . . C
C2 0.0900(5) 0.9126(2) 0.1005(2) 0.0197(6) Uani d . 1 . . C
C3 -0.2567(5) 0.9531(2) 0.0881(2) 0.0214(7) Uani d . 1 . . C
C4 -0.3217(4) 0.8490(2) -0.08119(19) 0.0158(6) Uani d . 1 . . C
H4 -0.4090 0.8742 -0.0504 0.019 Uiso calc R 1 . . H
C5 -0.3674(5) 0.8337(2) -0.1629(2) 0.0190(7) Uani d . 1 . . C
H5A -0.4834 0.8475 -0.1861 0.023 Uiso calc R 1 . . H
C6 -0.2384(5) 0.7976(2) -0.2095(2) 0.0200(7) Uani d . 1 . . C
H6 -0.2662 0.7856 -0.2645 0.024 Uiso calc R 1 . . H
C7 -0.0666(5) 0.7795(2) -0.17272(19) 0.0182(6) Uani d . 1 . . C
H7 0.0236 0.7563 -0.2033 0.022 Uiso calc R 1 . . H
C8 -0.0289(4) 0.79598(19) -0.09030(19) 0.0139(6) Uani d . 1 . . C
C9 0.1560(4) 0.77363(19) -0.04950(18) 0.0129(5) Uani d . 1 . . C
H9A 0.2468 0.7754 -0.0896 0.015 Uiso calc R 1 . . H
H9B 0.1895 0.8163 -0.0079 0.015 Uiso calc R 1 . . H
C10 0.0888(4) 0.67047(19) 0.05949(18) 0.0116(5) Uani d . 1 . . C
C11 0.1367(4) 0.58012(19) 0.08062(18) 0.0132(5) Uani d . 1 . . C
C12 0.2299(4) 0.54660(19) 0.01705(19) 0.0132(5) Uani d . 1 . . C
C13 0.2489(4) 0.61458(19) -0.04629(19) 0.0146(6) Uani d . 1 . . C
H13A 0.3766 0.6271 -0.0532 0.018 Uiso calc R 1 . . H
H13B 0.1891 0.5975 -0.0984 0.018 Uiso calc R 1 . . H
C14 0.1008(4) 0.5327(2) 0.14925(19) 0.0161(6) Uani d . 1 . . C
H14 0.0377 0.5564 0.1910 0.019 Uiso calc R 1 . . H
C15 0.1638(4) 0.4480(2) 0.1526(2) 0.0175(6) Uani d . 1 . . C
H15 0.1461 0.4144 0.1983 0.021 Uiso calc R 1 . . H
C16 0.2529(4) 0.4129(2) 0.0883(2) 0.0180(6) Uani d . 1 . . C
H16 0.2914 0.3558 0.0914 0.022 Uiso calc R 1 . . H
C17 0.2859(4) 0.4610(2) 0.0195(2) 0.0166(6) Uani d . 1 . . C
H17 0.3437 0.4367 -0.0236 0.020 Uiso calc R 1 . . H
C18 0.1110(5) 0.9402(2) 0.7179(2) 0.0287(8) Uani d . 1 . . C
H18A 0.0698 0.9598 0.7689 0.043 Uiso calc R 1 . . H
H18B 0.0092 0.9173 0.6846 0.043 Uiso calc R 1 . . H
H18C 0.1634 0.9876 0.6901 0.043 Uiso calc R 1 . . H

loop_
_atom_site_aniso_label
_atom_site_aniso_U_11
_atom_site_aniso_U_22
_atom_site_aniso_U_33
_atom_site_aniso_U_12
_atom_site_aniso_U_13
_atom_site_aniso_U_23
Re1 0.01328(6) 0.01081(6) 0.01285(6) 0.00211(4) 0.00001(4) -0.00170(4)
Br1 0.01366(13) 0.01971(15) 0.02155(15) -0.00052(11) 0.00033(11) 0.00112(12)
N1 0.0148(12) 0.0106(11) 0.0158(12) 0.0008(9) -0.0005(9) 0.0007(9)
N2 0.0130(11) 0.0106(11) 0.0144(12) 0.0021(9) 0.0014(9) -0.0008(9)
O1 0.0413(16) 0.0287(14) 0.0171(12) 0.0037(12) 0.0040(11) -0.0011(10)
O2 0.0283(13) 0.0245(14) 0.0393(16) -0.0083(11) 0.0020(12) -0.0052(12)
O3 0.0382(15) 0.0211(13) 0.0320(15) 0.0138(12) -0.0019(12) -0.0024(11)
O4 0.0144(10) 0.0124(10) 0.0166(10) 0.0037(8) 0.0032(8) 0.0000(8)
O5 0.0233(12) 0.0341(15) 0.0285(14) 0.0000(11) -0.0024(11) -0.0064(12)
C1 0.0188(15) 0.0133(14) 0.0222(16) 0.0037(12) 0.0002(12) -0.0024(12)
C2 0.0244(16) 0.0159(15) 0.0187(16) 0.0030(13) 0.0016(12) -0.0024(12)
C3 0.0228(16) 0.0212(17) 0.0197(16) 0.0051(13) -0.0012(12) -0.0037(13)
C4 0.0152(13) 0.0160(15) 0.0161(14) 0.0032(11) 0.0001(11) 0.0006(11)
C5 0.0175(14) 0.0196(16) 0.0188(15) 0.0007(12) -0.0059(12) 0.0073(12)
C6 0.0257(16) 0.0211(16) 0.0126(14) 0.0004(13) -0.0036(12) 0.0026(12)
C7 0.0220(15) 0.0197(16) 0.0132(14) 0.0016(12) 0.0034(11) 0.0039(12)
C8 0.0162(13) 0.0113(13) 0.0144(14) 0.0003(11) 0.0032(11) 0.0019(11)
C9 0.0126(12) 0.0127(13) 0.0135(13) -0.0006(10) 0.0022(10) 0.0031(11)
C10 0.0090(12) 0.0114(13) 0.0141(13) -0.0013(10) -0.0007(10) 0.0000(10)
C11 0.0100(12) 0.0132(13) 0.0158(14) 0.0013(10) -0.0020(10) -0.0021(11)
C12 0.0102(12) 0.0107(13) 0.0184(14) 0.0020(10) -0.0009(10) 0.0003(11)
C13 0.0128(13) 0.0151(14) 0.0161(14) 0.0024(11) 0.0018(11) -0.0014(11)
C14 0.0170(14) 0.0152(14) 0.0160(14) -0.0001(11) 0.0005(11) 0.0014(11)
C15 0.0171(14) 0.0144(14) 0.0207(15) 0.0002(12) -0.0003(11) 0.0040(12)
C16 0.0136(13) 0.0123(14) 0.0276(17) 0.0003(11) -0.0009(12) -0.0015(12)
C17 0.0129(13) 0.0140(14) 0.0226(15) 0.0038(11) 0.0006(11) -0.0033(12)
C18 0.0308(19) 0.0226(18) 0.033(2) 0.0050(15) 0.0016(15) 0.0023(15)

loop_
_atom_type_symbol
_atom_type_description
_atom_type_scat_dispersion_real
_atom_type_scat_dispersion_imag
_atom_type_scat_source
C C 0.0033 0.0016 'International Tables Vol C Tables 4.2.6.8 and 6.1.1.4'
H H 0.0000 0.0000 'International Tables Vol C Tables 4.2.6.8 and 6.1.1.4'
N N 0.0061 0.0033 'International Tables Vol C Tables 4.2.6.8 and 6.1.1.4'
O O 0.0106 0.0060 'International Tables Vol C Tables 4.2.6.8 and 6.1.1.4'
Br Br -0.2901 2.4595 'International Tables Vol C Tables 4.2.6.8 and 6.1.1.4'
Re Re -1.0185 7.2310 'International Tables Vol C Tables 4.2.6.8 and 6.1.1.4'

loop_
_geom_angle_atom_site_label_1
_geom_angle_atom_site_label_2
_geom_angle_atom_site_label_3
_geom_angle
_geom_angle_publ_flag
C3 Re1 C1 89.90(14) y
C3 Re1 C2 86.44(14) y
C1 Re1 C2 88.95(14) y
C3 Re1 O4 176.30(12) y
C1 Re1 O4 87.68(11) y
C2 Re1 O4 96.31(11) y
C3 Re1 N1 93.49(12) y
C1 Re1 N1 172.06(12) y
C2 Re1 N1 98.41(12) y
O4 Re1 N1 88.56(9) y
C3 Re1 Br1 94.30(11) y
C1 Re1 Br1 88.73(10) y
C2 Re1 Br1 177.57(10) y
O4 Re1 Br1 82.85(6) y
N1 Re1 Br1 83.86(7) y
C4 N1 C8 117.2(3) n
C4 N1 Re1 116.1(2) n
C8 N1 Re1 126.6(2) n
C10 N2 C9 124.6(3) n
C10 N2 C13 112.7(2) n
C9 N2 C13 122.5(2) n
C10 O4 Re1 138.9(2) n
C18 O5 H5 109.5 n
O1 C1 Re1 177.7(3) n
O2 C2 Re1 176.9(3) n
O3 C3 Re1 177.8(3) n
N1 C4 C5 123.5(3) n
N1 C4 H4 118.2 n
C5 C4 H4 118.2 n
C6 C5 C4 118.9(3) n
C6 C5 H5A 120.6 n
C4 C5 H5A 120.6 n
C5 C6 C7 118.5(3) n
C5 C6 H6 120.7 n
C7 C6 H6 120.7 n
C6 C7 C8 119.9(3) n
C6 C7 H7 120.0 n
C8 C7 H7 120.0 n
N1 C8 C7 121.9(3) n
N1 C8 C9 118.1(3) n
C7 C8 C9 120.0(3) n
N2 C9 C8 111.9(2) n
N2 C9 H9A 109.2 n
C8 C9 H9A 109.2 n
N2 C9 H9B 109.2 n
C8 C9 H9B 109.2 n
H9A C9 H9B 107.9 n
O4 C10 N2 127.0(3) n
O4 C10 C11 125.2(3) n
N2 C10 C11 107.8(3) n
C14 C11 C12 123.0(3) n
C14 C11 C10 129.6(3) n
C12 C11 C10 107.4(3) n
C11 C12 C17 119.7(3) n
C11 C12 C13 109.5(3) n
C17 C12 C13 130.7(3) n
N2 C13 C12 102.5(2) n
N2 C13 H13A 111.3 n
C12 C13 H13A 111.3 n
N2 C13 H13B 111.3 n
C12 C13 H13B 111.3 n
H13A C13 H13B 109.2 n
C11 C14 C15 116.8(3) n
C11 C14 H14 121.6 n
C15 C14 H14 121.6 n
C16 C15 C14 120.7(3) n
C16 C15 H15 119.6 n
C14 C15 H15 119.6 n
C17 C16 C15 121.7(3) n
C17 C16 H16 119.1 n
C15 C16 H16 119.1 n
C16 C17 C12 117.9(3) n
C16 C17 H17 121.0 n
C12 C17 H17 121.0 n
O5 C18 H18A 109.5 n
O5 C18 H18B 109.5 n
H18A C18 H18B 109.5 n
O5 C18 H18C 109.5 n
H18A C18 H18C 109.5 n
H18B C18 H18C 109.5 n

loop_
_geom_bond_atom_site_label_1
_geom_bond_atom_site_label_2
_geom_bond_site_symmetry_2
_geom_bond_distance
_geom_bond_publ_flag
Re1 C3 . 1.898(3) y
Re1 C1 . 1.907(3) y
Re1 C2 . 1.910(4) y
Re1 O4 . 2.182(2) y
Re1 N1 . 2.239(3) y
Re1 Br1 . 2.6409(4) y
N1 C4 . 1.351(4) n
N1 C8 . 1.356(4) n
N2 C10 . 1.340(4) n
N2 C9 . 1.458(4) n
N2 C13 . 1.461(4) n
O1 C1 . 1.152(4) n
O2 C2 . 1.143(4) n
O3 C3 . 1.151(4) n
O4 C10 . 1.248(3) n
O5 C18 . 1.425(4) n
O5 H5 . 0.8200 n
C4 C5 . 1.380(4) n
C4 H4 . 0.9300 n
C5 C6 . 1.377(5) n
C5 H5A . 0.9300 n
C6 C7 . 1.384(4) n
C6 H6 . 0.9300 n
C7 C8 . 1.385(4) n
C7 H7 . 0.9300 n
C8 C9 . 1.506(4) n
C9 H9A . 0.9700 n
C9 H9B . 0.9700 n
C10 C11 . 1.480(4) n
C11 C14 . 1.387(4) n
C11 C12 . 1.389(4) n
C12 C17 . 1.390(4) n
C12 C13 . 1.495(4) n
C13 H13A . 0.9700 n
C13 H13B . 0.9700 n
C14 C15 . 1.394(4) n
C14 H14 . 0.9300 n
C15 C16 . 1.392(5) n
C15 H15 . 0.9300 n
C16 C17 . 1.389(5) n
C16 H16 . 0.9300 n
C17 H17 . 0.9300 n
C18 H18A . 0.9600 n
C18 H18B . 0.9600 n
C18 H18C . 0.9600 n

loop_
_geom_hbond_atom_site_label_D
_geom_hbond_atom_site_label_H
_geom_hbond_atom_site_label_A
_geom_hbond_site_symmetry_A
_geom_hbond_distance_DH
_geom_hbond_distance_HA
_geom_hbond_distance_DA
_geom_hbond_angle_DHA
_geom_hbond_publ_flag
O5 H5 Br1 4_565 0.82 2.54 3.296(3) 153 y
C4 H4 O3 3_475 0.93 2.57 3.275(4) 133 y
C5 H5A O5 1_454 0.93 2.34 3.263(5) 169 y
C14 H14 O5 4_464 0.93 2.53 3.351(4) 147 y

loop_
_geom_torsion_atom_site_label_1
_geom_torsion_atom_site_label_2
_geom_torsion_atom_site_label_3
_geom_torsion_atom_site_label_4
_geom_torsion
_geom_torsion_publ_flag
C3 Re1 N1 C4 -42.7(2) n
C2 Re1 N1 C4 -129.6(2) n
O4 Re1 N1 C4 134.2(2) n
Br1 Re1 N1 C4 51.2(2) n
C3 Re1 N1 C8 141.8(3) n
C2 Re1 N1 C8 54.9(3) n
O4 Re1 N1 C8 -41.2(2) n
Br1 Re1 N1 C8 -124.2(2) n
C1 Re1 O4 C10 -163.6(3) n
C2 Re1 O4 C10 -74.9(3) n
N1 Re1 O4 C10 23.4(3) n
Br1 Re1 O4 C10 107.4(3) n
C8 N1 C4 C5 2.9(5) n
Re1 N1 C4 C5 -173.0(2) n
N1 C4 C5 C6 -1.1(5) n
C4 C5 C6 C7 -1.2(5) n
C5 C6 C7 C8 1.4(5) n
C4 N1 C8 C7 -2.6(4) n
Re1 N1 C8 C7 172.8(2) n
C4 N1 C8 C9 179.9(3) n
Re1 N1 C8 C9 -4.7(4) n
C6 C7 C8 N1 0.5(5) n
C6 C7 C8 C9 178.0(3) n
C10 N2 C9 C8 -78.5(3) n
C13 N2 C9 C8 107.3(3) n
N1 C8 C9 N2 83.9(3) n
C7 C8 C9 N2 -93.7(3) n
Re1 O4 C10 N2 11.6(5) n
Re1 O4 C10 C11 -169.3(2) n
C9 N2 C10 O4 6.2(5) n
C13 N2 C10 O4 -179.1(3) n
C9 N2 C10 C11 -173.1(2) n
C13 N2 C10 C11 1.6(3) n
O4 C10 C11 C14 -0.9(5) n
N2 C10 C11 C14 178.3(3) n
O4 C10 C11 C12 179.0(3) n
N2 C10 C11 C12 -1.8(3) n
C14 C11 C12 C17 2.2(4) n
C10 C11 C12 C17 -177.7(3) n
C14 C11 C12 C13 -178.9(3) n
C10 C11 C12 C13 1.2(3) n
C10 N2 C13 C12 -0.9(3) n
C9 N2 C13 C12 174.0(2) n
C11 C12 C13 N2 -0.3(3) n
C17 C12 C13 N2 178.5(3) n
C12 C11 C14 C15 0.3(4) n
C10 C11 C14 C15 -179.8(3) n
C11 C14 C15 C16 -2.0(4) n
C14 C15 C16 C17 1.4(5) n
C15 C16 C17 C12 1.1(5) n
C11 C12 C17 C16 -2.8(4) n
C13 C12 C17 C16 178.5(3) n
